data_1555853
loop_
_publ_author_name
'Yuan, Hao'
'Gong, Jianxian'
'Yang, Zhen'

_publ_section_title
;
 Stereoselective Synthesis of Oxabicyclo[2.2.1]heptenes via a Tandem
 Dirhodium(II)-Catalyzed Triazole Denitrogenation and [3 + 2]
 Cycloaddition.
;
_journal_issue 21
_journal_name_full 'Organic letters'
_journal_page_first 5500
_journal_page_last 5503
_journal_paper_doi 10.1021/acs.orglett.6b02703
_journal_volume 18
_journal_year 2016
_chemical_formula_sum 'C23 H23 N O7 S'
_chemical_formula_weight 457.48
_space_group_crystal_system monoclinic
_space_group_IT_number 14
_space_group_name_Hall '-P 2ybc'
_space_group_name_H-M_alt 'P 1 21/c 1'
_atom_sites_solution_hydrogens mixed
_audit_creation_method SHELXL-2014
_cell_angle_alpha 90
_cell_angle_beta 105.674(7)
_cell_angle_gamma 90
_cell_formula_units_Z 4
_cell_length_a 12.0449(8)
_cell_length_b 17.5590(3)
_cell_length_c 11.2780(2)
_cell_measurement_reflns_used 16052
_cell_measurement_temperature 293(2)
_cell_measurement_theta_max 68.30
_cell_measurement_theta_min 6.80
_cell_volume 2296.56(18)
_computing_cell_refinement 'CrystalClear-SM Auto 2.0 r4'
_computing_data_collection 'CrystalClear-SM 2.0 r4 (Rigaku, 2009)'
_computing_data_reduction 'CrystalClear-SM Auto 2.0 r4'
_computing_molecular_graphics 'CrystalStructure 4.0'
_computing_publication_material 'CrystalStructure 4.0 (Rigaku, 2009)'
_computing_structure_refinement 'SHELXL-2014 (Sheldrick, 2014)'
_computing_structure_solution 'SHELXS97 (Sheldrick, 1997)'
_diffrn_ambient_temperature 293(2)
_diffrn_measured_fraction_theta_full 0.981
_diffrn_measured_fraction_theta_max 0.978
_diffrn_measurement_device_type 'Rigaku Saturn944+ CCD'
_diffrn_measurement_method \w
_diffrn_radiation_type CuK\a
_diffrn_radiation_wavelength 1.54187
_diffrn_reflns_av_R_equivalents 0.1043
_diffrn_reflns_av_unetI/netI 0.0850
_diffrn_reflns_Laue_measured_fraction_full 0.981
_diffrn_reflns_Laue_measured_fraction_max 0.978
_diffrn_reflns_limit_h_max 13
_diffrn_reflns_limit_h_min -14
_diffrn_reflns_limit_k_max 19
_diffrn_reflns_limit_k_min -20
_diffrn_reflns_limit_l_max 13
_diffrn_reflns_limit_l_min -13
_diffrn_reflns_number 17137
_diffrn_reflns_point_group_measured_fraction_full 0.981
_diffrn_reflns_point_group_measured_fraction_max 0.978
_diffrn_reflns_theta_full 67.687
_diffrn_reflns_theta_max 68.251
_diffrn_reflns_theta_min 6.780
_exptl_absorpt_coefficient_mu 1.629
_exptl_absorpt_correction_T_max 0.722
_exptl_absorpt_correction_T_min 0.300
_exptl_absorpt_correction_type multi-scan
_exptl_absorpt_process_details 'Jacobson, R. (1998) Private communication'
_exptl_crystal_colour colorless
_exptl_crystal_density_diffrn 1.323
_exptl_crystal_description prism
_exptl_crystal_F_000 960
_exptl_crystal_size_max 0.200
_exptl_crystal_size_mid 0.200
_exptl_crystal_size_min 0.200
_refine_diff_density_max 0.461
_refine_diff_density_min -0.852
_refine_diff_density_rms 0.146
_refine_ls_extinction_method none
_refine_ls_goodness_of_fit_ref 1.316
_refine_ls_hydrogen_treatment mixed
_refine_ls_matrix_type full
_refine_ls_number_parameters 293
_refine_ls_number_reflns 4108
_refine_ls_number_restraints 0
_refine_ls_restrained_S_all 1.316
_refine_ls_R_factor_all 0.0930
_refine_ls_R_factor_gt 0.0825
_refine_ls_shift/su_max 0.000
_refine_ls_shift/su_mean 0.000
_refine_ls_structure_factor_coef Fsqd
_refine_ls_weighting_details 'w=1/[\s^2^(Fo^2^)+(0.1000P)^2^] where P=(Fo^2^+2Fc^2^)/3'
_refine_ls_weighting_scheme calc
_refine_ls_wR_factor_gt 0.1972
_refine_ls_wR_factor_ref 0.2184
_reflns_Friedel_coverage 0.000
_reflns_number_gt 3346
_reflns_number_total 4108
_reflns_threshold_expression 'I > 2\s(I)'
_cod_data_source_file ol6b02703_si_001.cif
_cod_data_source_block shelx
_cod_original_sg_symbol_H-M 'P 21/c'
_cod_database_code 1555853
_shelx_space_group_comment
;
The symmetry employed for this shelxl refinement is uniquely defined
by the following loop, which should always be used as a source of
symmetry information in preference to the above space-group names.
They are only intended as comments.
;
_shelx_estimated_absorpt_t_min 0.736
_shelx_estimated_absorpt_t_max 0.736
_shelxl_version_number 2014-3

loop_
_space_group_symop_operation_xyz
'x, y, z'
'-x, y+1/2, -z+1/2'
'-x, -y, -z'
'x, -y-1/2, z-1/2'

loop_
_atom_site_label
_atom_site_type_symbol
_atom_site_fract_x
_atom_site_fract_y
_atom_site_fract_z
_atom_site_U_iso_or_equiv
_atom_site_adp_type
_atom_site_occupancy
_atom_site_site_symmetry_order
_atom_site_calc_flag
_atom_site_refinement_flags_posn
_atom_site_refinement_flags_adp
S1 S 0.58855(6) 0.21865(5) 0.02203(6) 0.0430(3) Uani 1 1 d . .
O2 O 0.22010(16) 0.28844(12) -0.03010(16) 0.0427(5) Uani 1 1 d . .
O3 O 0.59493(18) 0.18203(14) -0.08947(18) 0.0566(6) Uani 1 1 d . .
O4 O 0.62335(19) 0.17803(13) 0.13581(17) 0.0557(6) Uani 1 1 d . .
O5 O 0.39967(19) 0.15383(14) 0.28803(18) 0.0582(7) Uani 1 1 d . .
O6 O 0.35398(18) 0.07374(12) 0.1304(2) 0.0591(7) Uani 1 1 d . .
O10 O -0.03813(18) 0.15216(15) 0.0436(2) 0.0693(7) Uani 1 1 d . .
O12 O 0.0986(2) 0.06586(15) 0.1109(2) 0.0718(8) Uani 1 1 d . .
N33 N 0.4540(2) 0.24140(16) 0.0006(2) 0.0451(6) Uani 1 1 d . .
H1 H 0.424(3) 0.2616(17) -0.072(3) 0.040(8) Uiso 1 1 d . .
C8 C 0.1482(2) 0.18922(17) 0.0579(2) 0.0398(7) Uani 1 1 d . .
C9 C 0.2620(2) 0.19249(17) 0.1089(2) 0.0396(7) Uani 1 1 d . .
C11 C 0.6665(2) 0.30416(17) 0.0389(2) 0.0395(7) Uani 1 1 d . .
C13 C 0.1278(2) 0.32234(17) 0.1127(2) 0.0421(7) Uani 1 1 d . .
C14 C 0.4220(2) 0.29042(19) 0.0916(3) 0.0442(7) Uani 1 1 d . .
H14A H 0.4309 0.3435 0.0722 0.053 Uiso 1 1 calc R U
H14B H 0.4719 0.2801 0.1731 0.053 Uiso 1 1 calc R U
C15 C 0.3445(2) 0.13807(18) 0.1872(2) 0.0416(7) Uani 1 1 d . .
C16 C 0.2985(2) 0.27483(17) 0.0891(2) 0.0394(7) Uani 1 1 d . .
C17 C 0.1148(3) 0.26955(18) 0.0019(2) 0.0430(7) Uani 1 1 d . .
C18 C 0.2446(2) 0.32603(17) 0.1687(2) 0.0387(6) Uani 1 1 d . .
C19 C 0.7075(3) 0.3375(2) 0.1549(2) 0.0483(8) Uani 1 1 d . .
H19 H 0.6999 0.3122 0.2247 0.058 Uiso 1 1 calc R U
C20 C 0.6806(3) 0.3410(2) -0.0641(2) 0.0515(8) Uani 1 1 d . .
H20 H 0.6552 0.3187 -0.1415 0.062 Uiso 1 1 calc R U
C21 C 0.2886(3) 0.37093(18) 0.2697(2) 0.0491(8) Uani 1 1 d . .
H21 H 0.3675 0.3734 0.3067 0.059 Uiso 1 1 calc R U
C22 C 0.0946(3) 0.4091(2) 0.2598(3) 0.0604(9) Uani 1 1 d . .
H22 H 0.0444 0.4382 0.2908 0.073 Uiso 1 1 calc R U
C23 C 0.7730(3) 0.4461(2) 0.0632(3) 0.0552(8) Uani 1 1 d . .
C24 C 0.0703(2) 0.12868(19) 0.0735(2) 0.0445(7) Uani 1 1 d . .
C25 C 0.0498(3) 0.36240(19) 0.1577(3) 0.0502(8) Uani 1 1 d . .
H25 H -0.0291 0.3586 0.1218 0.060 Uiso 1 1 calc R U
C26 C 0.0103(3) 0.2797(2) -0.1073(3) 0.0564(9) Uani 1 1 d . .
H26A H -0.0581 0.2668 -0.0836 0.068 Uiso 1 1 calc R U
H26B H 0.0058 0.3317 -0.1343 0.068 Uiso 1 1 calc R U
H26C H 0.0171 0.2470 -0.1732 0.068 Uiso 1 1 calc R U
C27 C 0.7591(3) 0.4076(2) 0.1656(3) 0.0555(8) Uani 1 1 d . .
H27 H 0.7853 0.4298 0.2430 0.067 Uiso 1 1 calc R U
C28 C 0.2102(3) 0.4130(2) 0.3150(3) 0.0564(9) Uani 1 1 d . .
H28 H 0.2372 0.4440 0.3836 0.068 Uiso 1 1 calc R U
C29 C 0.7332(3) 0.4119(2) -0.0503(3) 0.0622(10) Uani 1 1 d . .
H29 H 0.7420 0.4371 -0.1198 0.075 Uiso 1 1 calc R U
C30 C 0.8289(4) 0.5232(2) 0.0760(4) 0.0873(14) Uani 1 1 d . .
H30A H 0.8509 0.5378 0.1611 0.105 Uiso 1 1 calc R U
H30B H 0.8960 0.5213 0.0456 0.105 Uiso 1 1 calc R U
H30C H 0.7753 0.5598 0.0293 0.105 Uiso 1 1 calc R U
C31 C -0.1233(3) 0.0988(3) 0.0604(5) 0.0886(14) Uani 1 1 d . .
H31A H -0.1982 0.1220 0.0359 0.106 Uiso 1 1 calc R U
H31B H -0.1225 0.0544 0.0109 0.106 Uiso 1 1 calc R U
H31C H -0.1060 0.0843 0.1455 0.106 Uiso 1 1 calc R U
C32 C 0.4416(3) 0.0218(2) 0.1963(4) 0.0812(13) Uani 1 1 d . .
H32A H 0.4414 -0.0229 0.1473 0.097 Uiso 1 1 calc R U
H32B H 0.5157 0.0461 0.2130 0.097 Uiso 1 1 calc R U
H32C H 0.4261 0.0077 0.2725 0.097 Uiso 1 1 calc R U

loop_
_atom_site_aniso_label
_atom_site_aniso_U_11
_atom_site_aniso_U_22
_atom_site_aniso_U_33
_atom_site_aniso_U_23
_atom_site_aniso_U_13
_atom_site_aniso_U_12
S1 0.0397(5) 0.0514(6) 0.0432(4) -0.0009(3) 0.0203(3) 0.0049(3)
O2 0.0406(12) 0.0482(13) 0.0441(10) 0.0046(8) 0.0195(8) 0.0030(9)
O3 0.0564(14) 0.0661(16) 0.0545(11) -0.0138(10) 0.0270(10) 0.0018(11)
O4 0.0607(14) 0.0558(15) 0.0527(11) 0.0099(9) 0.0191(10) 0.0071(11)
O5 0.0545(13) 0.0653(16) 0.0509(11) -0.0021(10) 0.0077(10) 0.0131(11)
O6 0.0561(14) 0.0421(14) 0.0735(13) -0.0090(10) 0.0081(11) 0.0171(11)
O10 0.0408(13) 0.0512(16) 0.121(2) 0.0135(13) 0.0311(13) -0.0004(11)
O12 0.0556(15) 0.0513(16) 0.1075(19) 0.0198(13) 0.0201(13) 0.0001(12)
N33 0.0395(14) 0.0558(17) 0.0442(12) -0.0009(11) 0.0183(10) 0.0011(12)
C8 0.0346(15) 0.0410(17) 0.0462(13) -0.0010(11) 0.0150(12) 0.0014(13)
C9 0.0433(16) 0.0364(16) 0.0432(13) 0.0002(11) 0.0189(12) 0.0051(13)
C11 0.0308(15) 0.0499(19) 0.0427(13) 0.0017(11) 0.0187(11) 0.0000(12)
C13 0.0420(16) 0.0413(18) 0.0464(13) 0.0070(11) 0.0176(12) 0.0108(13)
C14 0.0344(16) 0.0474(19) 0.0568(15) -0.0063(12) 0.0226(12) -0.0013(13)
C15 0.0353(15) 0.0440(18) 0.0463(14) -0.0012(11) 0.0122(11) 0.0015(13)
C16 0.0345(15) 0.0422(17) 0.0454(13) 0.0016(10) 0.0174(11) 0.0054(12)
C17 0.0401(16) 0.0448(18) 0.0471(14) 0.0033(11) 0.0167(12) 0.0076(13)
C18 0.0369(15) 0.0365(16) 0.0464(13) 0.0072(11) 0.0179(11) 0.0058(12)
C19 0.0463(17) 0.064(2) 0.0391(13) 0.0026(12) 0.0189(11) -0.0026(15)
C20 0.0513(18) 0.065(2) 0.0398(13) 0.0047(12) 0.0146(12) -0.0031(16)
C21 0.0511(18) 0.0468(19) 0.0487(14) 0.0013(12) 0.0121(13) 0.0052(15)
C22 0.062(2) 0.066(2) 0.0612(17) -0.0001(15) 0.0293(16) 0.0215(18)
C23 0.0420(17) 0.052(2) 0.0696(18) 0.0122(15) 0.0125(14) 0.0075(15)
C24 0.0309(15) 0.051(2) 0.0521(14) -0.0004(13) 0.0112(11) 0.0016(14)
C25 0.0488(18) 0.051(2) 0.0560(15) 0.0078(13) 0.0235(13) 0.0152(15)
C26 0.053(2) 0.055(2) 0.0555(17) 0.0031(14) 0.0058(15) 0.0078(16)
C27 0.0512(18) 0.064(2) 0.0547(15) -0.0076(14) 0.0194(14) -0.0032(17)
C28 0.072(2) 0.048(2) 0.0514(15) -0.0032(13) 0.0195(15) 0.0142(16)
C29 0.058(2) 0.074(3) 0.0541(16) 0.0203(15) 0.0137(15) -0.0022(18)
C30 0.098(3) 0.052(3) 0.105(3) 0.013(2) 0.015(2) -0.010(2)
C31 0.049(2) 0.078(3) 0.147(4) 0.015(3) 0.040(2) -0.009(2)
C32 0.068(2) 0.054(2) 0.116(3) 0.004(2) 0.014(2) 0.026(2)

loop_
_atom_type_symbol
_atom_type_description
_atom_type_scat_dispersion_real
_atom_type_scat_dispersion_imag
_atom_type_scat_source
C C 0.0181 0.0091 'International Tables Vol C Tables 4.2.6.8 and 6.1.1.4'
H H 0.0000 0.0000 'International Tables Vol C Tables 4.2.6.8 and 6.1.1.4'
O O 0.0492 0.0322 'International Tables Vol C Tables 4.2.6.8 and 6.1.1.4'
N N 0.0311 0.0180 'International Tables Vol C Tables 4.2.6.8 and 6.1.1.4'
S S 0.3331 0.5567 'International Tables Vol C Tables 4.2.6.8 and 6.1.1.4'

loop_
_geom_angle_atom_site_label_1
_geom_angle_atom_site_label_2
_geom_angle_atom_site_label_3
_geom_angle
O4 S1 O3 119.48(15)
O4 S1 N33 107.19(14)
O3 S1 N33 105.55(13)
O4 S1 C11 108.14(13)
O3 S1 C11 109.00(13)
N33 S1 C11 106.80(14)
C16 O2 C17 97.28(19)
C15 O6 C32 116.0(3)
C24 O10 C31 116.9(3)
C14 N33 S1 118.75(19)
C14 N33 H1 107(2)
S1 N33 H1 112(2)
C9 C8 C24 126.7(3)
C9 C8 C17 105.0(3)
C24 C8 C17 127.3(3)
C8 C9 C15 132.2(3)
C8 C9 C16 106.1(2)
C15 C9 C16 121.2(2)
C20 C11 C19 120.0(3)
C20 C11 S1 119.6(2)
C19 C11 S1 120.3(2)
C25 C13 C18 121.4(3)
C25 C13 C17 133.0(3)
C18 C13 C17 105.6(2)
N33 C14 C16 109.0(2)
N33 C14 H14A 109.9
C16 C14 H14A 109.9
N33 C14 H14B 109.9
C16 C14 H14B 109.9
H14A C14 H14B 108.3
O5 C15 O6 124.5(3)
O5 C15 C9 122.2(3)
O6 C15 C9 113.2(2)
O2 C16 C14 112.5(2)
O2 C16 C18 100.1(2)
C14 C16 C18 117.1(2)
O2 C16 C9 98.6(2)
C14 C16 C9 119.1(2)
C18 C16 C9 106.4(2)
O2 C17 C26 111.2(2)
O2 C17 C13 99.3(2)
C26 C17 C13 118.2(3)
O2 C17 C8 99.3(2)
C26 C17 C8 120.3(3)
C13 C17 C8 105.1(2)
C21 C18 C13 121.7(3)
C21 C18 C16 134.0(3)
C13 C18 C16 104.2(2)
C27 C19 C11 119.8(3)
C27 C19 H19 120.1
C11 C19 H19 120.1
C11 C20 C29 118.9(3)
C11 C20 H20 120.5
C29 C20 H20 120.5
C18 C21 C28 117.4(3)
C18 C21 H21 121.3
C28 C21 H21 121.3
C28 C22 C25 121.6(3)
C28 C22 H22 119.2
C25 C22 H22 119.2
C29 C23 C27 118.1(3)
C29 C23 C30 121.1(3)
C27 C23 C30 120.8(3)
O12 C24 O10 123.0(3)
O12 C24 C8 125.6(3)
O10 C24 C8 111.4(3)
C13 C25 C22 117.0(3)
C13 C25 H25 121.5
C22 C25 H25 121.5
C17 C26 H26A 109.5
C17 C26 H26B 109.5
H26A C26 H26B 109.5
C17 C26 H26C 109.5
H26A C26 H26C 109.5
H26B C26 H26C 109.5
C19 C27 C23 121.3(3)
C19 C27 H27 119.4
C23 C27 H27 119.4
C22 C28 C21 120.8(3)
C22 C28 H28 119.6
C21 C28 H28 119.6
C23 C29 C20 122.0(3)
C23 C29 H29 119.0
C20 C29 H29 119.0
C23 C30 H30A 109.5
C23 C30 H30B 109.5
H30A C30 H30B 109.5
C23 C30 H30C 109.5
H30A C30 H30C 109.5
H30B C30 H30C 109.5
O10 C31 H31A 109.5
O10 C31 H31B 109.5
H31A C31 H31B 109.5
O10 C31 H31C 109.5
H31A C31 H31C 109.5
H31B C31 H31C 109.5
O6 C32 H32A 109.5
O6 C32 H32B 109.5
H32A C32 H32B 109.5
O6 C32 H32C 109.5
H32A C32 H32C 109.5
H32B C32 H32C 109.5

loop_
_geom_bond_atom_site_label_1
_geom_bond_atom_site_label_2
_geom_bond_distance
S1 O4 1.428(2)
S1 O3 1.433(2)
S1 N33 1.622(3)
S1 C11 1.754(3)
O2 C16 1.439(3)
O2 C17 1.448(4)
O5 C15 1.184(3)
O6 C15 1.319(4)
O6 C32 1.440(4)
O10 C24 1.324(3)
O10 C31 1.439(5)
O12 C24 1.197(4)
N33 C14 1.469(4)
N33 H1 0.87(3)
C8 C9 1.337(4)
C8 C24 1.459(4)
C8 C17 1.554(4)
C9 C15 1.485(4)
C9 C16 1.545(4)
C11 C20 1.380(4)
C11 C19 1.396(4)
C13 C25 1.376(4)
C13 C18 1.379(4)
C13 C17 1.530(4)
C14 C16 1.505(4)
C14 H14A 0.9700
C14 H14B 0.9700
C16 C18 1.533(4)
C17 C26 1.515(4)
C18 C21 1.369(4)
C19 C27 1.370(5)
C19 H19 0.9300
C20 C29 1.386(5)
C20 H20 0.9300
C21 C28 1.400(4)
C21 H21 0.9300
C22 C28 1.365(5)
C22 C25 1.397(5)
C22 H22 0.9300
C23 C29 1.378(5)
C23 C27 1.387(5)
C23 C30 1.501(5)
C25 H25 0.9300
C26 H26A 0.9600
C26 H26B 0.9600
C26 H26C 0.9600
C27 H27 0.9300
C28 H28 0.9300
C29 H29 0.9300
C30 H30A 0.9600
C30 H30B 0.9600
C30 H30C 0.9600
C31 H31A 0.9600
C31 H31B 0.9600
C31 H31C 0.9600
C32 H32A 0.9600
C32 H32B 0.9600
C32 H32C 0.9600

loop_
_geom_torsion_atom_site_label_1
_geom_torsion_atom_site_label_2
_geom_torsion_atom_site_label_3
_geom_torsion_atom_site_label_4
_geom_torsion
O4 S1 N33 C14 60.8(3)
O3 S1 N33 C14 -170.8(2)
C11 S1 N33 C14 -54.9(3)
C24 C8 C9 C15 3.9(5)
C17 C8 C9 C15 173.0(3)
C24 C8 C9 C16 -167.0(3)
C17 C8 C9 C16 2.0(3)
O4 S1 C11 C20 157.6(2)
O3 S1 C11 C20 26.3(3)
N33 S1 C11 C20 -87.3(3)
O4 S1 C11 C19 -26.7(3)
O3 S1 C11 C19 -158.0(2)
N33 S1 C11 C19 88.4(3)
S1 N33 C14 C16 -153.7(2)
C32 O6 C15 O5 -2.6(5)
C32 O6 C15 C9 173.5(3)
C8 C9 C15 O5 -119.6(4)
C16 C9 C15 O5 50.2(4)
C8 C9 C15 O6 64.2(4)
C16 C9 C15 O6 -126.0(3)
C17 O2 C16 C14 -179.2(2)
C17 O2 C16 C18 -54.2(2)
C17 O2 C16 C9 54.3(2)
N33 C14 C16 O2 -59.0(3)
N33 C14 C16 C18 -174.1(2)
N33 C14 C16 C9 55.6(3)
C8 C9 C16 O2 -35.5(3)
C15 C9 C16 O2 152.4(2)
C8 C9 C16 C14 -157.2(2)
C15 C9 C16 C14 30.6(3)
C8 C9 C16 C18 67.8(3)
C15 C9 C16 C18 -104.4(3)
C16 O2 C17 C26 178.9(2)
C16 O2 C17 C13 53.7(2)
C16 O2 C17 C8 -53.4(2)
C25 C13 C17 O2 145.7(3)
C18 C13 C17 O2 -33.3(3)
C25 C13 C17 C26 25.4(5)
C18 C13 C17 C26 -153.6(3)
C25 C13 C17 C8 -112.0(4)
C18 C13 C17 C8 69.0(3)
C9 C8 C17 O2 31.8(3)
C24 C8 C17 O2 -159.2(3)
C9 C8 C17 C26 153.2(3)
C24 C8 C17 C26 -37.9(4)
C9 C8 C17 C13 -70.5(3)
C24 C8 C17 C13 98.5(3)
C25 C13 C18 C21 -1.5(4)
C17 C13 C18 C21 177.6(3)
C25 C13 C18 C16 -179.2(3)
C17 C13 C18 C16 -0.1(3)
O2 C16 C18 C21 -143.5(3)
C14 C16 C18 C21 -21.7(4)
C9 C16 C18 C21 114.3(3)
O2 C16 C18 C13 33.8(3)
C14 C16 C18 C13 155.6(3)
C9 C16 C18 C13 -68.4(3)
C20 C11 C19 C27 1.6(5)
S1 C11 C19 C27 -174.1(2)
C19 C11 C20 C29 -1.5(5)
S1 C11 C20 C29 174.2(3)
C13 C18 C21 C28 0.4(4)
C16 C18 C21 C28 177.3(3)
C31 O10 C24 O12 1.3(5)
C31 O10 C24 C8 -177.2(3)
C9 C8 C24 O12 -17.7(5)
C17 C8 C24 O12 175.7(3)
C9 C8 C24 O10 160.7(3)
C17 C8 C24 O10 -5.9(4)
C18 C13 C25 C22 2.3(4)
C17 C13 C25 C22 -176.6(3)
C28 C22 C25 C13 -2.1(5)
C11 C19 C27 C23 -0.9(5)
C29 C23 C27 C19 0.1(5)
C30 C23 C27 C19 179.5(3)
C25 C22 C28 C21 1.0(5)
C18 C21 C28 C22 -0.2(5)
C27 C23 C29 C20 0.0(5)
C30 C23 C29 C20 -179.5(4)
C11 C20 C29 C23 0.8(5)
